data_7241193
loop_
_publ_author_name
'Guo, Ruihong'
'Gao, Lingling'
'Liang, Jinxia'
'Zhang, Zhikai'
'Zhang, Jie'
'Niu, Xiao-Yan'
'Hu, Tuoping'

_publ_section_title
;
 Two tetranuclear Cd-based metal-organic frameworks for sensitive sensing
 of TNP/Fe3+ in aqueous medium and gas adsorption
;
_journal_name_full CrystEngComm
_journal_paper_doi 10.1039/D0CE01193B
_journal_year 2020
_chemical_formula_moiety 'C35 H22 Cd2 N4 O11'
_chemical_formula_sum 'C35 H22 Cd2 N4 O11'
_chemical_formula_weight 899.39
_space_group_crystal_system monoclinic
_space_group_IT_number 14
_space_group_name_Hall '-P 2ybc'
_space_group_name_H-M_alt 'P 1 21/c 1'
_atom_sites_solution_hydrogens mixed
_audit_creation_date 2017-09-07
_audit_creation_method
;
Olex2 1.2-beta
(compiled 2016.09.09 svn.r3337 for OlexSys, GUI svn.r5227)
;
_audit_update_record
;
2019-09-30 deposited with the CCDC.	2020-09-02 downloaded from the CCDC.
;
_cell_angle_alpha 90
_cell_angle_beta 102.3140(10)
_cell_angle_gamma 90
_cell_formula_units_Z 4
_cell_length_a 11.6552(4)
_cell_length_b 14.9367(7)
_cell_length_c 19.7696(8)
_cell_measurement_reflns_used 9907
_cell_measurement_temperature 150.15
_cell_measurement_theta_max 26.39
_cell_measurement_theta_min 2.46
_cell_volume 3362.5(2)
_computing_cell_refinement 'SAINT v8.37A (Bruker, 2015)'
_computing_data_reduction 'SAINT v8.37A (Bruker, 2015)'
_computing_molecular_graphics 'Olex2 (Dolomanov et al., 2009)'
_computing_publication_material 'Olex2 (Dolomanov et al., 2009)'
_computing_structure_refinement 'ShelXL (Sheldrick, 2015)'
_computing_structure_solution 'SHELXT 2014/5 (Sheldrick, 2014)'
_diffrn_ambient_temperature 150.15
_diffrn_measured_fraction_theta_full 0.996
_diffrn_measured_fraction_theta_max 0.994
_diffrn_measurement_device_type 'Bruker APEX-II CCD'
_diffrn_measurement_method '\f and \w scans'
_diffrn_radiation_type MoK\a
_diffrn_radiation_wavelength 0.71073
_diffrn_reflns_av_R_equivalents 0.0476
_diffrn_reflns_av_unetI/netI 0.0306
_diffrn_reflns_Laue_measured_fraction_full 0.996
_diffrn_reflns_Laue_measured_fraction_max 0.994
_diffrn_reflns_limit_h_max 14
_diffrn_reflns_limit_h_min -12
_diffrn_reflns_limit_k_max 18
_diffrn_reflns_limit_k_min -18
_diffrn_reflns_limit_l_max 24
_diffrn_reflns_limit_l_min -24
_diffrn_reflns_number 57123
_diffrn_reflns_point_group_measured_fraction_full 0.996
_diffrn_reflns_point_group_measured_fraction_max 0.994
_diffrn_reflns_theta_full 25.242
_diffrn_reflns_theta_max 26.428
_diffrn_reflns_theta_min 2.249
_diffrn_standards_number 0
_exptl_absorpt_coefficient_mu 1.334
_exptl_absorpt_correction_T_max 0.7454
_exptl_absorpt_correction_T_min 0.6412
_exptl_absorpt_correction_type multi-scan
_exptl_absorpt_process_details
;
SADABS-2016/2 (Bruker,2016/2) was used for absorption correction.
wR2(int) was 0.0775 before and 0.0555 after correction.
The Ratio of minimum to maximum transmission is 0.8602.
The \l/2 correction factor is Not present.
;
_exptl_crystal_colour colourless
_exptl_crystal_colour_primary colourless
_exptl_crystal_density_diffrn 1.777
_exptl_crystal_description plate
_exptl_crystal_F_000 1776
_exptl_crystal_size_max 0.3
_exptl_crystal_size_mid 0.3
_exptl_crystal_size_min 0.1
_refine_diff_density_max 1.327
_refine_diff_density_min -0.808
_refine_diff_density_rms 0.124
_refine_ls_extinction_method none
_refine_ls_goodness_of_fit_ref 1.147
_refine_ls_hydrogen_treatment constr
_refine_ls_matrix_type full
_refine_ls_number_parameters 507
_refine_ls_number_reflns 6882
_refine_ls_number_restraints 132
_refine_ls_restrained_S_all 1.145
_refine_ls_R_factor_all 0.0536
_refine_ls_R_factor_gt 0.0430
_refine_ls_shift/su_max 0.001
_refine_ls_shift/su_mean 0.000
_refine_ls_structure_factor_coef Fsqd
_refine_ls_weighting_details 'w=1/[\s^2^(Fo^2^)+23.3434P] where P=(Fo^2^+2Fc^2^)/3'
_refine_ls_weighting_scheme calc
_refine_ls_wR_factor_gt 0.0834
_refine_ls_wR_factor_ref 0.0865
_reflns_Friedel_coverage 0.000
_reflns_number_gt 5932
_reflns_number_total 6882
_reflns_threshold_expression 'I > 2\s(I)'
_cod_data_source_file d0ce01193b2.cif
_cod_data_source_block mo_0905_8_0m_sq
_cod_database_code 7241193
_shelx_space_group_comment
;
The symmetry employed for this shelxl refinement is uniquely defined
by the following loop, which should always be used as a source of
symmetry information in preference to the above space-group names.
They are only intended as comments.
;
_shelx_estimated_absorpt_t_max 0.878
_shelx_estimated_absorpt_t_min 0.690
_olex2_refinement_description
;
1. Fixed Uiso
 At 1.2 times of:
  All C(H) groups
 At 1.5 times of:
  All O(H) groups, All O(H,H) groups
2. Uiso/Uaniso restraints and constraints
Uanis(C25) \\sim Ueq, Uanis(C28) \\sim Ueq, Uanis(C29) \\sim Ueq, Uanis(C30)
\\sim Ueq, Uanis(C26A) \\sim Ueq, Uanis(C27A) \\sim Ueq, Uanis(C30A) \\sim Ueq,
Uanis(C29A) \\sim Ueq: with sigma of 0.01 and sigma for terminal atoms of 0.02
Uanis(C26) \\sim Ueq, Uanis(C27) \\sim Ueq: with sigma of 0.001 and sigma for
terminal atoms of 0.002
3. Rigid body (RIGU) restrains
 C25, C26, C26A, C27, C27A, C28, C29, C29A, C30, C30A
 with sigma for 1-2 distances of 0.004 and sigma for 1-3 distances of 0.004
4. Others
 Sof(C26A)=Sof(H26A)=Sof(C27A)=Sof(H27A)=Sof(C29A)=Sof(H29A)=Sof(C30A)=
 Sof(H30A)=1-FVAR(1)
 Sof(C26)=Sof(H26)=Sof(C27)=Sof(H27)=Sof(C29)=Sof(H29)=Sof(C30)=Sof(H30)=FVAR(1)
5.a Riding coordinates:
 O11(H11A,H11B)
5.b Aromatic/amide H refined with riding coordinates:
 C7(H7), C8(H8A), C11(H11), C12(H12), C17(H17), C18(H18), C21(H21), C22(H22),
 C23(H23), C24(H24), C26(H26), C26A(H26A), C27(H27), C27A(H27A), C29(H29),
 C29A(H29A), C30(H30), C30A(H30A), C31(H31), C32(H32), C33(H33), C34(H34),
 C35(H35)
5.c Idealised tetrahedral OH refined as rotating group:
 O8(H8)
;
_shelx_shelxl_version_number 2016/6
_olex2_submission_special_instructions 'No special instructions were received'

loop_
_space_group_symop_operation_xyz
'x, y, z'
'-x, y+1/2, -z+1/2'
'-x, -y, -z'
'x, -y-1/2, z-1/2'

loop_
_atom_site_label
_atom_site_type_symbol
_atom_site_fract_x
_atom_site_fract_y
_atom_site_fract_z
_atom_site_U_iso_or_equiv
_atom_site_adp_type
_atom_site_occupancy
_atom_site_site_symmetry_order
_atom_site_calc_flag
_atom_site_refinement_flags_posn
_atom_site_refinement_flags_adp
_atom_site_refinement_flags_occupancy
_atom_site_disorder_assembly
_atom_site_disorder_group
Cd1 Cd 1.04797(3) 0.56161(2) 0.93016(2) 0.01170(8) Uani 1 1 d . . . . .
Cd2 Cd 1.08492(3) 0.85787(2) 0.97937(2) 0.01640(9) Uani 1 1 d . . . . .
O1 O 1.0331(3) 0.5737(2) 1.04679(15) 0.0127(6) Uani 1 1 d . . . . .
O2 O 1.0309(3) 0.7038(2) 0.99389(15) 0.0138(6) Uani 1 1 d . . . . .
O3 O 0.9732(3) 0.9332(2) 1.04454(17) 0.0208(7) Uani 1 1 d . . . . .
O4 O 0.8142(3) 1.0163(2) 1.04296(19) 0.0256(8) Uani 1 1 d . . . . .
O5 O 1.0702(3) 0.8426(2) 1.34715(17) 0.0277(8) Uani 1 1 d . . . . .
O6 O 0.9449(3) 0.9368(3) 1.2834(2) 0.0305(9) Uani 1 1 d . . . . .
O7 O 0.8370(3) 0.5974(2) 0.91792(17) 0.0211(7) Uani 1 1 d . . . . .
O8 O 0.7539(3) 0.5232(4) 0.8220(2) 0.0569(15) Uani 1 1 d . . . . .
H8 H 0.818621 0.533353 0.811289 0.085 Uiso 1 1 calc GR . . . .
O9 O 0.2096(3) 0.4912(2) 0.89940(18) 0.0199(7) Uani 1 1 d . . . . .
O10 O 0.2513(3) 0.6013(2) 0.97564(18) 0.0249(8) Uani 1 1 d . . . . .
O11 O 1.2254(3) 0.7846(3) 0.9253(2) 0.0375(10) Uani 1 1 d . . . . .
H11A H 1.263794 0.740304 0.950747 0.056 Uiso 1 1 d R . . . .
H11B H 1.195024 0.754994 0.888677 0.056 Uiso 1 1 d R . . . .
N1 N 0.9599(3) 0.8597(3) 0.8760(2) 0.0193(9) Uani 1 1 d . . . . .
N2 N 0.8080(3) 0.8292(3) 0.7919(2) 0.0220(9) Uani 1 1 d . . . . .
N3 N 0.2210(3) 0.6479(3) 0.5791(2) 0.0220(9) Uani 1 1 d . . . . .
N4 N 0.3835(4) 0.6725(3) 0.6561(3) 0.0376(12) Uani 1 1 d . . . . .
C1 C 1.0255(4) 0.6588(3) 1.0471(2) 0.0109(9) Uani 1 1 d . . . . .
C2 C 0.8637(4) 0.9425(3) 1.0377(2) 0.0199(10) Uani 1 1 d . . . . .
C3 C 0.7878(4) 0.8615(3) 1.0201(3) 0.0224(11) Uani 1 1 d . . . . .
C4 C 0.8256(4) 0.7779(3) 1.0482(2) 0.0151(9) Uani 1 1 d . . . . .
C5 C 0.9253(4) 0.7703(3) 1.1093(2) 0.0146(9) Uani 1 1 d . . . . .
C6 C 1.0145(4) 0.7076(3) 1.1116(2) 0.0134(9) Uani 1 1 d . . . . .
C7 C 1.0998(4) 0.6949(3) 1.1719(2) 0.0177(10) Uani 1 1 d . . . . .
H7 H 1.158937 0.650748 1.173349 0.021 Uiso 1 1 calc R . . . .
C8 C 1.0984(4) 0.7465(3) 1.2295(2) 0.0206(10) Uani 1 1 d . . . . .
H8A H 1.156142 0.737393 1.270770 0.025 Uiso 1 1 calc R . . . .
C9 C 1.0125(4) 0.8119(3) 1.2274(2) 0.0175(10) Uani 1 1 d . . . . .
C10 C 1.0088(5) 0.8680(4) 1.2903(3) 0.0236(11) Uani 1 1 d . . . . .
C11 C 0.9264(4) 0.8229(3) 1.1675(2) 0.0153(9) Uani 1 1 d . . . . .
H11 H 0.867289 0.867111 1.166291 0.018 Uiso 1 1 calc R . . . .
C12 C 0.7631(4) 0.7017(3) 1.0223(2) 0.0160(10) Uani 1 1 d . . . . .
H12 H 0.789861 0.644802 1.040646 0.019 Uiso 1 1 calc R . . . .
C13 C 0.6620(4) 0.7068(3) 0.9702(3) 0.0222(11) Uani 1 1 d . . . . .
C14 C 0.5928(4) 0.6264(3) 0.9407(2) 0.0197(10) Uani 1 1 d . . . . .
C15 C 0.6323(4) 0.5606(4) 0.8991(2) 0.0234(11) Uani 1 1 d . . . . .
C16 C 0.7512(4) 0.5636(4) 0.8814(2) 0.0259(12) Uani 1 1 d . . . . .
C17 C 0.5569(4) 0.4913(4) 0.8701(3) 0.0278(12) Uani 1 1 d . . . . .
H17 H 0.583471 0.447371 0.842226 0.033 Uiso 1 1 calc R . . . .
C18 C 0.4437(4) 0.4861(4) 0.8817(3) 0.0240(11) Uani 1 1 d . . . . .
H18 H 0.393313 0.438614 0.861860 0.029 Uiso 1 1 calc R . . . .
C19 C 0.4042(4) 0.5498(3) 0.9221(2) 0.0176(10) Uani 1 1 d . . . . .
C20 C 0.2804(4) 0.5471(3) 0.9338(2) 0.0177(10) Uani 1 1 d . . . . .
C21 C 0.4787(4) 0.6192(3) 0.9506(3) 0.0194(10) Uani 1 1 d . . . . .
H21 H 0.450536 0.663187 0.977808 0.023 Uiso 1 1 calc R . . . .
C22 C 0.6190(5) 0.7920(4) 0.9491(4) 0.0468(19) Uani 1 1 d . . . . .
H22 H 0.544767 0.797639 0.918219 0.056 Uiso 1 1 calc R . . . .
C23 C 0.6821(5) 0.8675(4) 0.9722(4) 0.0460(18) Uani 1 1 d . . . . .
H23 H 0.653258 0.924509 0.955293 0.055 Uiso 1 1 calc R . . . .
C24 C 0.8667(4) 0.8082(4) 0.8570(2) 0.0243(11) Uani 1 1 d . . . . .
H24 H 0.843707 0.762645 0.884980 0.029 Uiso 1 1 calc R . . . .
C25 C 0.7003(5) 0.7887(4) 0.7567(3) 0.0275(11) Uani 1 1 d . U . . .
C26 C 0.6211(10) 0.7645(8) 0.7900(6) 0.056(3) Uani 0.642(6) 1 d . U P A 1
H26 H 0.634718 0.773999 0.838543 0.067 Uiso 0.642(6) 1 calc R . P A 1
C26A C 0.5929(14) 0.8341(12) 0.7584(10) 0.041(4) Uani 0.358(6) 1 d . U P A 2
H26A H 0.594191 0.891232 0.779672 0.049 Uiso 0.358(6) 1 calc R . P A 2
C27 C 0.5156(11) 0.7244(9) 0.7560(6) 0.057(3) Uani 0.642(6) 1 d . U P A 1
H27 H 0.460270 0.706194 0.782275 0.068 Uiso 0.642(6) 1 calc R . P A 1
C27A C 0.4866(14) 0.7938(12) 0.7284(10) 0.040(4) Uani 0.358(6) 1 d . U P A 2
H27A H 0.413628 0.818858 0.732811 0.048 Uiso 0.358(6) 1 calc R . P A 2
C28 C 0.4924(5) 0.7119(4) 0.6904(3) 0.0384(14) Uani 1 1 d . U . . .
C29 C 0.5786(6) 0.7380(5) 0.6500(4) 0.0184(16) Uani 0.642(6) 1 d . U P A 1
H29 H 0.563541 0.727669 0.601523 0.022 Uiso 0.642(6) 1 calc R . P A 1
C29A C 0.5846(13) 0.6568(12) 0.7112(9) 0.036(3) Uani 0.358(6) 1 d . U P A 2
H29A H 0.577610 0.593973 0.703902 0.044 Uiso 0.358(6) 1 calc R . P A 2
C30 C 0.6824(6) 0.7780(5) 0.6835(4) 0.0153(15) Uani 0.642(6) 1 d . U P A 1
H30 H 0.739360 0.797464 0.658788 0.018 Uiso 0.642(6) 1 calc R . P A 1
C30A C 0.6923(14) 0.6963(11) 0.7444(8) 0.031(3) Uani 0.358(6) 1 d . U P A 2
H30A H 0.759854 0.659767 0.758538 0.037 Uiso 0.358(6) 1 calc R . P A 2
C31 C 0.8703(4) 0.8971(3) 0.7680(2) 0.0213(10) Uani 1 1 d . . . . .
H31 H 0.851605 0.925267 0.723905 0.026 Uiso 1 1 calc R . . . .
C32 C 0.9627(4) 0.9148(3) 0.8200(2) 0.0200(10) Uani 1 1 d . . . . .
H32 H 1.021190 0.958653 0.818528 0.024 Uiso 1 1 calc R . . . .
C33 C 0.3148(4) 0.6996(4) 0.5957(3) 0.0304(13) Uani 1 1 d . . . . .
H33 H 0.331591 0.748771 0.568870 0.036 Uiso 1 1 calc R . . . .
C34 C 0.3291(5) 0.5995(5) 0.6785(3) 0.052(2) Uani 1 1 d . . . . .
H34 H 0.355897 0.566276 0.719805 0.063 Uiso 1 1 calc R . . . .
C35 C 0.2307(5) 0.5846(4) 0.6303(3) 0.0397(15) Uani 1 1 d . . . . .
H35 H 0.176296 0.537581 0.631475 0.048 Uiso 1 1 calc R . . . .

loop_
_atom_site_aniso_label
_atom_site_aniso_U_11
_atom_site_aniso_U_22
_atom_site_aniso_U_33
_atom_site_aniso_U_23
_atom_site_aniso_U_13
_atom_site_aniso_U_12
Cd1 0.01212(16) 0.01316(16) 0.01058(15) -0.00012(13) 0.00410(11) -0.00282(13)
Cd2 0.01260(16) 0.01522(17) 0.01866(17) 0.00023(14) -0.00273(12) -0.00118(14)
O1 0.0156(15) 0.0093(16) 0.0146(15) -0.0006(12) 0.0068(12) -0.0038(12)
O2 0.0160(16) 0.0133(16) 0.0116(15) 0.0000(12) 0.0020(12) -0.0040(13)
O3 0.0170(17) 0.0173(17) 0.0282(18) -0.0044(15) 0.0052(14) -0.0020(14)
O4 0.0205(18) 0.0120(17) 0.043(2) 0.0020(16) 0.0042(16) 0.0011(14)
O5 0.039(2) 0.031(2) 0.0157(18) -0.0100(16) 0.0117(16) -0.0110(17)
O6 0.033(2) 0.025(2) 0.041(2) -0.0131(18) 0.0260(18) -0.0054(17)
O7 0.0121(16) 0.0265(19) 0.0239(18) 0.0004(15) 0.0021(14) -0.0038(14)
O8 0.021(2) 0.126(5) 0.026(2) -0.026(3) 0.0099(17) -0.026(3)
O9 0.0110(15) 0.0160(17) 0.0326(19) 0.0009(15) 0.0048(14) -0.0023(13)
O10 0.0147(17) 0.032(2) 0.0292(19) -0.0037(16) 0.0073(15) -0.0002(15)
O11 0.037(2) 0.042(3) 0.035(2) -0.0024(19) 0.0098(18) 0.0095(19)
N1 0.020(2) 0.020(2) 0.0168(19) 0.0049(17) -0.0004(16) -0.0035(17)
N2 0.016(2) 0.028(2) 0.018(2) 0.0025(18) -0.0033(16) -0.0061(17)
N3 0.014(2) 0.022(2) 0.026(2) 0.0016(18) -0.0056(16) -0.0041(17)
N4 0.025(2) 0.039(3) 0.038(3) 0.008(2) -0.016(2) -0.013(2)
C1 0.007(2) 0.013(2) 0.012(2) -0.0014(17) -0.0009(16) -0.0025(16)
C2 0.019(2) 0.016(2) 0.023(2) 0.006(2) 0.0003(19) -0.002(2)
C3 0.015(2) 0.017(3) 0.035(3) 0.003(2) 0.004(2) -0.006(2)
C4 0.011(2) 0.018(2) 0.017(2) -0.0003(19) 0.0056(18) -0.0011(18)
C5 0.014(2) 0.016(2) 0.015(2) -0.0002(19) 0.0048(18) -0.0060(18)
C6 0.013(2) 0.016(2) 0.011(2) 0.0007(17) 0.0013(17) -0.0073(18)
C7 0.018(2) 0.018(2) 0.015(2) -0.0019(19) -0.0005(19) 0.0053(19)
C8 0.025(3) 0.025(3) 0.011(2) -0.0046(19) 0.0010(19) -0.004(2)
C9 0.020(2) 0.020(3) 0.015(2) -0.0066(19) 0.0104(19) -0.007(2)
C10 0.030(3) 0.025(3) 0.021(3) -0.010(2) 0.017(2) -0.014(2)
C11 0.018(2) 0.009(2) 0.022(2) -0.0018(18) 0.0100(19) 0.0009(18)
C12 0.011(2) 0.020(2) 0.018(2) 0.0019(19) 0.0063(18) 0.0006(18)
C13 0.015(2) 0.021(3) 0.029(3) 0.007(2) -0.001(2) -0.007(2)
C14 0.015(2) 0.022(3) 0.019(2) 0.005(2) -0.0009(19) -0.006(2)
C15 0.011(2) 0.035(3) 0.022(2) 0.001(2) 0.0011(19) -0.007(2)
C16 0.015(2) 0.043(3) 0.019(2) 0.002(2) 0.002(2) -0.011(2)
C17 0.018(3) 0.032(3) 0.034(3) -0.007(2) 0.004(2) -0.003(2)
C18 0.014(2) 0.023(3) 0.034(3) -0.011(2) 0.004(2) -0.008(2)
C19 0.013(2) 0.020(3) 0.019(2) 0.004(2) 0.0019(18) -0.0004(19)
C20 0.012(2) 0.020(3) 0.022(2) 0.005(2) 0.0051(18) 0.0001(19)
C21 0.014(2) 0.016(2) 0.026(3) 0.002(2) 0.0000(19) -0.0020(19)
C22 0.022(3) 0.028(3) 0.075(5) 0.024(3) -0.026(3) -0.007(2)
C23 0.024(3) 0.020(3) 0.081(5) 0.022(3) -0.019(3) -0.007(2)
C24 0.023(3) 0.031(3) 0.016(2) 0.008(2) -0.001(2) -0.012(2)
C25 0.023(2) 0.033(3) 0.022(2) 0.001(2) -0.0047(19) -0.004(2)
C26 0.056(3) 0.058(3) 0.055(3) 0.0008(10) 0.0124(11) -0.0024(10)
C26A 0.027(5) 0.036(7) 0.060(8) -0.021(6) 0.007(5) 0.002(4)
C27 0.057(3) 0.058(3) 0.056(3) 0.0008(10) 0.0123(11) -0.0021(10)
C27A 0.021(5) 0.040(6) 0.058(8) -0.009(6) 0.005(5) -0.001(5)
C28 0.022(3) 0.043(3) 0.042(3) 0.003(3) -0.011(2) -0.010(2)
C29 0.012(3) 0.022(4) 0.017(3) -0.006(3) -0.007(2) 0.002(3)
C29A 0.027(5) 0.037(6) 0.041(7) -0.006(6) -0.002(5) -0.006(4)
C30 0.011(3) 0.017(4) 0.017(3) -0.005(3) 0.000(2) 0.002(3)
C30A 0.026(5) 0.029(5) 0.037(7) 0.001(5) 0.003(5) -0.006(5)
C31 0.027(3) 0.019(3) 0.016(2) 0.004(2) -0.001(2) 0.001(2)
C32 0.019(2) 0.018(3) 0.022(2) 0.006(2) 0.004(2) -0.0013(19)
C33 0.020(3) 0.027(3) 0.039(3) 0.006(2) -0.006(2) -0.001(2)
C34 0.035(4) 0.063(5) 0.046(4) 0.029(3) -0.020(3) -0.018(3)
C35 0.027(3) 0.042(4) 0.042(3) 0.019(3) -0.009(3) -0.011(3)

loop_
_atom_type_symbol
_atom_type_description
_atom_type_scat_dispersion_real
_atom_type_scat_dispersion_imag
_atom_type_scat_source
C C 0.0030 0.0020 'International Tables Vol C Tables 4.2.6.8 and 6.1.1.4'
H H 0.0000 0.0000 'International Tables Vol C Tables 4.2.6.8 and 6.1.1.4'
Cd Cd -0.8080 1.2020 'International Tables Vol C Tables 4.2.6.8 and 6.1.1.4'
N N 0.0060 0.0030 'International Tables Vol C Tables 4.2.6.8 and 6.1.1.4'
O O 0.0110 0.0060 'International Tables Vol C Tables 4.2.6.8 and 6.1.1.4'

loop_
_geom_angle_atom_site_label_1
_geom_angle_atom_site_label_2
_geom_angle_atom_site_label_3
_geom_angle
_geom_angle_site_symmetry_1
_geom_angle_site_symmetry_3
_geom_angle_publ_flag
O1 Cd1 Cd1 38.32(7) 3_767 3_767 ?
O1 Cd1 Cd1 37.59(7) . 3_767 ?
O1 Cd1 O1 75.90(11) 3_767 . ?
O1 Cd1 O2 53.90(10) . . ?
O1 Cd1 O2 124.23(10) 3_767 . ?
O1 Cd1 O7 78.48(11) . . ?
O1 Cd1 O7 76.67(11) 3_767 . ?
O1 Cd1 O9 92.48(11) 3_767 1_655 ?
O1 Cd1 O10 83.59(11) . 1_655 ?
O1 Cd1 O10 123.23(12) 3_767 1_655 ?
O1 Cd1 C1 27.03(11) . . ?
O1 Cd1 C1 100.19(11) 3_767 . ?
O1 Cd1 C20 105.21(12) . 1_655 ?
O1 Cd1 C20 111.91(13) 3_767 1_655 ?
O2 Cd1 Cd1 88.68(7) . 3_767 ?
O2 Cd1 C1 26.87(11) . . ?
O2 Cd1 C20 103.99(13) . 1_655 ?
O5 Cd1 Cd1 166.35(9) 4_575 3_767 ?
O5 Cd1 O1 145.00(12) 4_575 3_767 ?
O5 Cd1 O1 135.58(12) 4_575 . ?
O5 Cd1 O2 81.97(12) 4_575 . ?
O5 Cd1 O7 93.34(12) 4_575 . ?
O5 Cd1 O9 82.62(12) 4_575 1_655 ?
O5 Cd1 O10 81.87(13) 4_575 1_655 ?
O5 Cd1 C1 108.77(13) 4_575 . ?
O5 Cd1 C20 78.37(14) 4_575 1_655 ?
O7 Cd1 Cd1 74.18(8) . 3_767 ?
O7 Cd1 O2 71.44(10) . . ?
O7 Cd1 C1 72.65(11) . . ?
O7 Cd1 C20 171.15(13) . 1_655 ?
O9 Cd1 Cd1 111.02(8) 1_655 3_767 ?
O9 Cd1 O1 121.23(11) 1_655 . ?
O9 Cd1 O2 131.76(11) 1_655 . ?
O9 Cd1 O7 154.93(11) 1_655 . ?
O9 Cd1 O10 55.26(12) 1_655 1_655 ?
O9 Cd1 C1 132.09(12) 1_655 . ?
O9 Cd1 C20 27.91(13) 1_655 1_655 ?
O10 Cd1 Cd1 105.86(9) 1_655 3_767 ?
O10 Cd1 O2 77.42(11) 1_655 . ?
O10 Cd1 O7 148.85(12) 1_655 . ?
O10 Cd1 C1 79.78(12) 1_655 . ?
O10 Cd1 C20 27.62(13) 1_655 1_655 ?
C1 Cd1 Cd1 62.73(9) . 3_767 ?
C20 Cd1 Cd1 113.73(10) 1_655 3_767 ?
C20 Cd1 C1 106.87(13) 1_655 . ?
O3 Cd2 O2 101.83(11) . . ?
O3 Cd2 O11 171.50(13) . . ?
O4 Cd2 O2 162.41(11) 3_777 . ?
O4 Cd2 O3 94.63(12) 3_777 . ?
O4 Cd2 O11 82.14(14) 3_777 . ?
O11 Cd2 O2 80.70(13) . . ?
N1 Cd2 O2 89.11(13) . . ?
N1 Cd2 O3 99.70(14) . . ?
N1 Cd2 O4 94.26(14) . 3_777 ?
N1 Cd2 O11 88.41(14) . . ?
N1 Cd2 N3 175.64(15) . 4_676 ?
N3 Cd2 O2 90.70(13) 4_676 . ?
N3 Cd2 O3 84.60(13) 4_676 . ?
N3 Cd2 O4 84.63(14) 4_676 3_777 ?
N3 Cd2 O11 87.26(14) 4_676 . ?
Cd1 O1 Cd1 104.10(11) 3_767 . ?
C1 O1 Cd1 95.8(2) . . ?
C1 O1 Cd1 146.9(3) . 3_767 ?
Cd2 O2 Cd1 134.25(13) . . ?
C1 O2 Cd1 89.5(3) . . ?
C1 O2 Cd2 131.8(3) . . ?
C2 O3 Cd2 132.1(3) . . ?
C2 O4 Cd2 115.9(3) . 3_777 ?
C10 O5 Cd1 109.4(3) . 4_576 ?
C16 O7 Cd1 130.1(3) . . ?
C16 O8 H8 109.5 . . ?
C20 O9 Cd1 91.8(3) . 1_455 ?
C20 O10 Cd1 88.8(3) . 1_455 ?
Cd2 O11 H11A 113.3 . . ?
Cd2 O11 H11B 114.4 . . ?
H11A O11 H11B 99.3 . . ?
C24 N1 Cd2 126.0(3) . . ?
C24 N1 C32 106.1(4) . . ?
C32 N1 Cd2 127.9(3) . . ?
C24 N2 C25 125.1(4) . . ?
C24 N2 C31 107.3(4) . . ?
C31 N2 C25 127.6(4) . . ?
C33 N3 Cd2 129.1(4) . 4_475 ?
C33 N3 C35 106.6(4) . . ?
C35 N3 Cd2 123.4(3) . 4_475 ?
C33 N4 C28 126.4(5) . . ?
C33 N4 C34 107.1(5) . . ?
C34 N4 C28 126.6(5) . . ?
O1 C1 Cd1 57.2(2) . . ?
O1 C1 C6 120.5(4) . . ?
O2 C1 Cd1 63.6(2) . . ?
O2 C1 O1 120.8(4) . . ?
O2 C1 C6 118.7(4) . . ?
C6 C1 Cd1 177.7(3) . . ?
O3 C2 C3 118.1(4) . . ?
O4 C2 O3 123.9(4) . . ?
O4 C2 C3 118.0(4) . . ?
C4 C3 C2 120.6(4) . . ?
C23 C3 C2 120.1(5) . . ?
C23 C3 C4 119.2(5) . . ?
C3 C4 C5 121.0(4) . . ?
C12 C4 C3 119.3(4) . . ?
C12 C4 C5 119.5(4) . . ?
C6 C5 C4 121.7(4) . . ?
C11 C5 C4 119.7(4) . . ?
C11 C5 C6 118.5(4) . . ?
C5 C6 C1 119.9(4) . . ?
C5 C6 C7 120.7(4) . . ?
C7 C6 C1 119.2(4) . . ?
C6 C7 H7 120.0 . . ?
C8 C7 C6 120.0(4) . . ?
C8 C7 H7 120.0 . . ?
C7 C8 H8A 119.9 . . ?
C7 C8 C9 120.2(4) . . ?
C9 C8 H8A 119.9 . . ?
C8 C9 C10 120.8(4) . . ?
C11 C9 C8 119.5(4) . . ?
C11 C9 C10 119.6(4) . . ?
O5 C10 O6 123.6(5) . . ?
O5 C10 C9 117.4(5) . . ?
O6 C10 C9 119.0(5) . . ?
C5 C11 H11 119.5 . . ?
C9 C11 C5 121.0(4) . . ?
C9 C11 H11 119.5 . . ?
C4 C12 H12 119.2 . . ?
C4 C12 C13 121.5(4) . . ?
C13 C12 H12 119.2 . . ?
C12 C13 C14 123.1(4) . . ?
C12 C13 C22 117.6(5) . . ?
C22 C13 C14 119.1(4) . . ?
C15 C14 C13 124.6(4) . . ?
C21 C14 C13 117.4(5) . . ?
C21 C14 C15 117.9(4) . . ?
C14 C15 C16 123.0(5) . . ?
C17 C15 C14 119.8(4) . . ?
C17 C15 C16 117.2(5) . . ?
O7 C16 O8 123.0(4) . . ?
O7 C16 C15 124.0(5) . . ?
O8 C16 C15 113.0(4) . . ?
C15 C17 H17 119.7 . . ?
C18 C17 C15 120.7(5) . . ?
C18 C17 H17 119.7 . . ?
C17 C18 H18 120.0 . . ?
C19 C18 C17 120.1(5) . . ?
C19 C18 H18 120.0 . . ?
C18 C19 C20 121.1(4) . . ?
C18 C19 C21 119.4(4) . . ?
C21 C19 C20 119.4(4) . . ?
O9 C20 Cd1 60.2(2) . 1_455 ?
O9 C20 C19 118.0(4) . . ?
O10 C20 Cd1 63.6(2) . 1_455 ?
O10 C20 O9 122.9(4) . . ?
O10 C20 C19 119.1(4) . . ?
C19 C20 Cd1 168.2(3) . 1_455 ?
C14 C21 C19 122.2(5) . . ?
C14 C21 H21 118.9 . . ?
C19 C21 H21 118.9 . . ?
C13 C22 H22 119.5 . . ?
C23 C22 C13 121.1(5) . . ?
C23 C22 H22 119.5 . . ?
C3 C23 H23 119.7 . . ?
C22 C23 C3 120.7(5) . . ?
C22 C23 H23 119.7 . . ?
N1 C24 N2 110.6(4) . . ?
N1 C24 H24 124.7 . . ?
N2 C24 H24 124.7 . . ?
C26 C25 N2 121.1(7) . . ?
C26 C25 C30 121.3(7) . . ?
C26A C25 N2 118.0(8) . . ?
C30 C25 N2 117.6(5) . . ?
C30A C25 N2 121.2(8) . . ?
C30A C25 C26A 116.4(10) . . ?
C25 C26 H26 119.2 . . ?
C25 C26 C27 121.5(11) . . ?
C27 C26 H26 119.2 . . ?
C25 C26A H26A 120.4 . . ?
C27A C26A C25 119.3(14) . . ?
C27A C26A H26A 120.4 . . ?
C26 C27 H27 119.3 . . ?
C28 C27 C26 121.4(11) . . ?
C28 C27 H27 119.3 . . ?
C26A C27A H27A 121.6 . . ?
C26A C27A C28 116.9(14) . . ?
C28 C27A H27A 121.6 . . ?
N4 C28 C27A 117.4(8) . . ?
N4 C28 C29 119.7(6) . . ?
C27 C28 N4 120.9(8) . . ?
C27 C28 C29 119.4(7) . . ?
C29A C28 N4 117.5(9) . . ?
C29A C28 C27A 118.7(11) . . ?
C28 C29 H29 120.5 . . ?
C30 C29 C28 119.1(6) . . ?
C30 C29 H29 120.5 . . ?
C28 C29A H29A 121.4 . . ?
C28 C29A C30A 117.2(15) . . ?
C30A C29A H29A 121.4 . . ?
C25 C30 H30 121.4 . . ?
C29 C30 C25 117.2(6) . . ?
C29 C30 H30 121.4 . . ?
C25 C30A C29A 120.7(14) . . ?
C25 C30A H30A 119.6 . . ?
C29A C30A H30A 119.6 . . ?
N2 C31 H31 127.0 . . ?
C32 C31 N2 105.9(4) . . ?
C32 C31 H31 127.0 . . ?
N1 C32 H32 125.0 . . ?
C31 C32 N1 110.0(4) . . ?
C31 C32 H32 125.0 . . ?
N3 C33 N4 110.3(5) . . ?
N3 C33 H33 124.8 . . ?
N4 C33 H33 124.8 . . ?
N4 C34 H34 126.7 . . ?
C35 C34 N4 106.5(5) . . ?
C35 C34 H34 126.7 . . ?
N3 C35 H35 125.3 . . ?
C34 C35 N3 109.4(5) . . ?
C34 C35 H35 125.3 . . ?

loop_
_geom_bond_atom_site_label_1
_geom_bond_atom_site_label_2
_geom_bond_distance
_geom_bond_site_symmetry_2
_geom_bond_publ_flag
Cd1 Cd1 3.6851(6) 3_767 ?
Cd1 O1 2.318(3) 3_767 ?
Cd1 O1 2.356(3) . ?
Cd1 O2 2.499(3) . ?
Cd1 O5 2.233(3) 4_575 ?
Cd1 O7 2.477(3) . ?
Cd1 O9 2.348(3) 1_655 ?
Cd1 O10 2.423(3) 1_655 ?
Cd1 C1 2.789(4) . ?
Cd1 C20 2.703(4) 1_655 ?
Cd2 O2 2.419(3) . ?
Cd2 O3 2.310(3) . ?
Cd2 O4 2.309(3) 3_777 ?
Cd2 O11 2.401(4) . ?
Cd2 N1 2.243(4) . ?
Cd2 N3 2.253(4) 4_676 ?
O1 C1 1.274(5) . ?
O2 C1 1.261(5) . ?
O3 C2 1.263(6) . ?
O4 C2 1.258(6) . ?
O5 C10 1.256(6) . ?
O6 C10 1.259(7) . ?
O7 C16 1.212(6) . ?
O8 H8 0.8400 . ?
O8 C16 1.326(6) . ?
O9 C20 1.266(6) . ?
O10 C20 1.254(6) . ?
O11 H11A 0.8911 . ?
O11 H11B 0.8581 . ?
N1 C24 1.319(6) . ?
N1 C32 1.386(6) . ?
N2 C24 1.359(6) . ?
N2 C25 1.433(6) . ?
N2 C31 1.388(6) . ?
N3 C33 1.322(7) . ?
N3 C35 1.372(7) . ?
N4 C28 1.431(7) . ?
N4 C33 1.352(7) . ?
N4 C34 1.380(8) . ?
C1 C6 1.498(6) . ?
C2 C3 1.495(7) . ?
C3 C4 1.398(7) . ?
C3 C23 1.387(7) . ?
C4 C5 1.491(6) . ?
C4 C12 1.390(7) . ?
C5 C6 1.393(6) . ?
C5 C11 1.392(6) . ?
C6 C7 1.393(6) . ?
C7 H7 0.9500 . ?
C7 C8 1.377(6) . ?
C8 H8A 0.9500 . ?
C8 C9 1.394(7) . ?
C9 C10 1.507(6) . ?
C9 C11 1.389(7) . ?
C11 H11 0.9500 . ?
C12 H12 0.9500 . ?
C12 C13 1.392(6) . ?
C13 C14 1.494(7) . ?
C13 C22 1.399(8) . ?
C14 C15 1.420(7) . ?
C14 C21 1.389(7) . ?
C15 C16 1.500(6) . ?
C15 C17 1.399(7) . ?
C17 H17 0.9500 . ?
C17 C18 1.389(7) . ?
C18 H18 0.9500 . ?
C18 C19 1.383(7) . ?
C19 C20 1.510(6) . ?
C19 C21 1.392(7) . ?
C21 H21 0.9500 . ?
C22 H22 0.9500 . ?
C22 C23 1.371(8) . ?
C23 H23 0.9500 . ?
C24 H24 0.9500 . ?
C25 C26 1.295(13) . ?
C25 C26A 1.430(17) . ?
C25 C30 1.425(8) . ?
C25 C30A 1.401(17) . ?
C26 H26 0.9500 . ?
C26 C27 1.402(16) . ?
C26A H26A 0.9500 . ?
C26A C27A 1.39(2) . ?
C27 H27 0.9500 . ?
C27 C28 1.283(13) . ?
C27A H27A 0.9500 . ?
C27A C28 1.445(18) . ?
C28 C29 1.462(10) . ?
C28 C29A 1.347(18) . ?
C29 H29 0.9500 . ?
C29 C30 1.385(10) . ?
C29A H29A 0.9500 . ?
C29A C30A 1.42(2) . ?
C30 H30 0.9500 . ?
C30A H30A 0.9500 . ?
C31 H31 0.9500 . ?
C31 C32 1.348(7) . ?
C32 H32 0.9500 . ?
C33 H33 0.9500 . ?
C34 H34 0.9500 . ?
C34 C35 1.344(8) . ?
C35 H35 0.9500 . ?

loop_
_geom_torsion_atom_site_label_1
_geom_torsion_atom_site_label_2
_geom_torsion_atom_site_label_3
_geom_torsion_atom_site_label_4
_geom_torsion
_geom_torsion_site_symmetry_1
_geom_torsion_site_symmetry_2
_geom_torsion_site_symmetry_3
_geom_torsion_site_symmetry_4
_geom_torsion_publ_flag
Cd1 O1 C1 Cd1 -127.1(5) 3_767 . . . ?
Cd1 O1 C1 O2 -1.8(4) . . . . ?
Cd1 O1 C1 O2 -128.9(4) 3_767 . . . ?
Cd1 O1 C1 C6 53.4(7) 3_767 . . . ?
Cd1 O1 C1 C6 -179.5(3) . . . . ?
Cd1 O2 C1 O1 1.7(4) . . . . ?
Cd1 O2 C1 C6 179.4(3) . . . . ?
Cd1 O5 C10 O6 -0.7(6) 4_576 . . . ?
Cd1 O5 C10 C9 179.8(3) 4_576 . . . ?
Cd1 O7 C16 O8 -26.7(8) . . . . ?
Cd1 O7 C16 C15 151.5(4) . . . . ?
Cd1 O9 C20 O10 11.7(5) 1_455 . . . ?
Cd1 O9 C20 C19 -166.6(4) 1_455 . . . ?
Cd1 O10 C20 O9 -11.3(5) 1_455 . . . ?
Cd1 O10 C20 C19 167.0(4) 1_455 . . . ?
Cd2 O2 C1 Cd1 -158.1(3) . . . . ?
Cd2 O2 C1 O1 -156.4(3) . . . . ?
Cd2 O2 C1 C6 21.3(6) . . . . ?
Cd2 O3 C2 O4 -133.2(4) . . . . ?
Cd2 O3 C2 C3 44.9(6) . . . . ?
Cd2 O4 C2 O3 24.8(6) 3_777 . . . ?
Cd2 O4 C2 C3 -153.3(3) 3_777 . . . ?
Cd2 N1 C24 N2 177.7(3) . . . . ?
Cd2 N1 C32 C31 -178.2(3) . . . . ?
Cd2 N3 C33 N4 -170.3(4) 4_475 . . . ?
Cd2 N3 C35 C34 171.5(5) 4_475 . . . ?
O1 C1 C6 C5 -129.0(4) . . . . ?
O1 C1 C6 C7 56.3(6) . . . . ?
O2 C1 C6 C5 53.3(6) . . . . ?
O2 C1 C6 C7 -121.4(5) . . . . ?
O3 C2 C3 C4 37.0(7) . . . . ?
O3 C2 C3 C23 -138.8(6) . . . . ?
O4 C2 C3 C4 -144.8(5) . . . . ?
O4 C2 C3 C23 39.3(8) . . . . ?
N2 C25 C26 C27 -179.7(9) . . . . ?
N2 C25 C26A C27A -175.9(14) . . . . ?
N2 C25 C30 C29 179.3(6) . . . . ?
N2 C25 C30A C29A 178.3(11) . . . . ?
N2 C31 C32 N1 0.0(6) . . . . ?
N4 C28 C29 C30 178.5(6) . . . . ?
N4 C28 C29A C30A 179.4(11) . . . . ?
N4 C34 C35 N3 -1.4(9) . . . . ?
C1 C6 C7 C8 172.8(4) . . . . ?
C2 C3 C4 C5 16.2(7) . . . . ?
C2 C3 C4 C12 -169.3(4) . . . . ?
C2 C3 C23 C22 171.7(6) . . . . ?
C3 C4 C5 C6 -134.7(5) . . . . ?
C3 C4 C5 C11 49.4(6) . . . . ?
C3 C4 C12 C13 -1.5(7) . . . . ?
C4 C3 C23 C22 -4.2(10) . . . . ?
C4 C5 C6 C1 12.3(6) . . . . ?
C4 C5 C6 C7 -173.0(4) . . . . ?
C4 C5 C11 C9 174.4(4) . . . . ?
C4 C12 C13 C14 179.5(4) . . . . ?
C4 C12 C13 C22 -5.9(8) . . . . ?
C5 C4 C12 C13 173.1(4) . . . . ?
C5 C6 C7 C8 -1.9(7) . . . . ?
C6 C5 C11 C9 -1.7(7) . . . . ?
C6 C7 C8 C9 -0.6(7) . . . . ?
C7 C8 C9 C10 179.2(4) . . . . ?
C7 C8 C9 C11 1.9(7) . . . . ?
C8 C9 C10 O5 -13.4(7) . . . . ?
C8 C9 C10 O6 167.0(5) . . . . ?
C8 C9 C11 C5 -0.7(7) . . . . ?
C10 C9 C11 C5 -178.1(4) . . . . ?
C11 C5 C6 C1 -171.7(4) . . . . ?
C11 C5 C6 C7 3.0(7) . . . . ?
C11 C9 C10 O5 163.9(4) . . . . ?
C11 C9 C10 O6 -15.7(7) . . . . ?
C12 C4 C5 C6 50.9(6) . . . . ?
C12 C4 C5 C11 -125.1(5) . . . . ?
C12 C13 C14 C15 -69.1(7) . . . . ?
C12 C13 C14 C21 115.9(5) . . . . ?
C12 C13 C22 C23 8.4(10) . . . . ?
C13 C14 C15 C16 1.7(8) . . . . ?
C13 C14 C15 C17 -175.5(5) . . . . ?
C13 C14 C21 C19 176.3(4) . . . . ?
C13 C22 C23 C3 -3.4(12) . . . . ?
C14 C13 C22 C23 -176.8(6) . . . . ?
C14 C15 C16 O7 28.7(8) . . . . ?
C14 C15 C16 O8 -152.9(5) . . . . ?
C14 C15 C17 C18 0.0(8) . . . . ?
C15 C14 C21 C19 0.9(7) . . . . ?
C15 C17 C18 C19 0.1(8) . . . . ?
C16 C15 C17 C18 -177.4(5) . . . . ?
C17 C15 C16 O7 -154.1(5) . . . . ?
C17 C15 C16 O8 24.3(7) . . . . ?
C17 C18 C19 C20 178.3(5) . . . . ?
C17 C18 C19 C21 0.3(8) . . . . ?
C18 C19 C20 Cd1 -86.3(18) . . . 1_455 ?
C18 C19 C20 O9 -8.0(7) . . . . ?
C18 C19 C20 O10 173.7(5) . . . . ?
C18 C19 C21 C14 -0.8(7) . . . . ?
C20 C19 C21 C14 -178.8(4) . . . . ?
C21 C14 C15 C16 176.7(5) . . . . ?
C21 C14 C15 C17 -0.5(7) . . . . ?
C21 C19 C20 Cd1 91.7(17) . . . 1_455 ?
C21 C19 C20 O9 170.0(4) . . . . ?
C21 C19 C20 O10 -8.3(7) . . . . ?
C22 C13 C14 C15 116.4(6) . . . . ?
C22 C13 C14 C21 -58.6(7) . . . . ?
C23 C3 C4 C5 -167.9(5) . . . . ?
C23 C3 C4 C12 6.6(8) . . . . ?
C24 N1 C32 C31 0.9(6) . . . . ?
C24 N2 C25 C26 35.0(10) . . . . ?
C24 N2 C25 C26A 96.7(11) . . . . ?
C24 N2 C25 C30 -146.3(6) . . . . ?
C24 N2 C25 C30A -59.0(11) . . . . ?
C24 N2 C31 C32 -0.8(6) . . . . ?
C25 N2 C24 N1 -177.2(5) . . . . ?
C25 N2 C31 C32 177.8(5) . . . . ?
C25 C26 C27 C28 -1.5(19) . . . . ?
C25 C26A C27A C28 -7(3) . . . . ?
C26 C25 C30 C29 -2.0(11) . . . . ?
C26 C27 C28 N4 -178.8(9) . . . . ?
C26 C27 C28 C29 1.4(16) . . . . ?
C26A C25 C30A C29A 22.3(19) . . . . ?
C26A C27A C28 N4 -176.6(13) . . . . ?
C26A C27A C28 C29A 32(2) . . . . ?
C27 C28 C29 C30 -1.7(12) . . . . ?
C27A C28 C29A C30A -29(2) . . . . ?
C28 N4 C33 N3 179.8(6) . . . . ?
C28 N4 C34 C35 -179.0(6) . . . . ?
C28 C29 C30 C25 1.9(10) . . . . ?
C28 C29A C30A C25 2(2) . . . . ?
C30 C25 C26 C27 1.7(16) . . . . ?
C30A C25 C26A C27A -19(2) . . . . ?
C31 N2 C24 N1 1.4(6) . . . . ?
C31 N2 C25 C26 -143.4(8) . . . . ?
C31 N2 C25 C26A -81.7(11) . . . . ?
C31 N2 C25 C30 35.3(8) . . . . ?
C31 N2 C25 C30A 122.6(9) . . . . ?
C32 N1 C24 N2 -1.4(6) . . . . ?
C33 N3 C35 C34 1.4(8) . . . . ?
C33 N4 C28 C27 137.0(9) . . . . ?
C33 N4 C28 C27A 77.9(12) . . . . ?
C33 N4 C28 C29 -43.3(10) . . . . ?
C33 N4 C28 C29A -130.5(10) . . . . ?
C33 N4 C34 C35 0.8(8) . . . . ?
C34 N4 C28 C27 -43.3(12) . . . . ?
C34 N4 C28 C27A -102.3(11) . . . . ?
C34 N4 C28 C29 136.5(7) . . . . ?
C34 N4 C28 C29A 49.3(13) . . . . ?
C34 N4 C33 N3 0.0(7) . . . . ?
C35 N3 C33 N4 -0.9(7) . . . . ?
